data_7214359
loop_
_publ_author_name
'Chan, H. C. Stephen'
'Woollam, Grahame R.'
'Wagner, Trixie'
'Schmidt, Martin U.'
'Lewis, Richard A.'

_publ_section_title
;
 Can picolinamide be a promising cocrystal former?
;
_journal_issue 21
_journal_name_full CrystEngComm
_journal_page_first 4365
_journal_paper_doi 10.1039/c4ce00265b
_journal_volume 16
_journal_year 2014
_chemical_formula_sum 'C8 H8 N2 O3'
_chemical_formula_weight 180.16
_chemical_name_common '2:1 pico:fum'
_chemical_name_systematic
; 
 ? 
;
_space_group_IT_number 14
_symmetry_cell_setting monoclinic
_symmetry_space_group_name_Hall '-P 2yn'
_symmetry_space_group_name_H-M 'P 1 21/n 1'
_atom_sites_solution_hydrogens geom
_atom_sites_solution_primary direct
_atom_sites_solution_secondary difmap
_audit_creation_method SHELXL-97
_cell_angle_alpha 90.00
_cell_angle_beta 90.083(18)
_cell_angle_gamma 90.00
_cell_formula_units_Z 4
_cell_length_a 8.479(3)
_cell_length_b 4.979(2)
_cell_length_c 19.167(7)
_cell_measurement_reflns_used 2729
_cell_measurement_temperature 100(2)
_cell_measurement_theta_max 67.30
_cell_measurement_theta_min 4.61
_cell_volume 809.2(5)
_computing_cell_refinement 'Saint V7.36A (Bruker AXS, 2006)'
_computing_data_collection 'SMART V5.632 (Bruker AXS, 2003)'
_computing_data_reduction 'Saint V7.36A (Bruker AXS, 2006)'
_computing_molecular_graphics 'PLATON (Spek, 2003)'
_computing_structure_refinement 'SHELXL-97 (Sheldrick, 1997)'
_computing_structure_solution 'SHELXS-97 (Sheldrick, 1997)'
_diffrn_ambient_temperature 100(2)
_diffrn_measured_fraction_theta_full 0.989
_diffrn_measured_fraction_theta_max 0.989
_diffrn_measurement_device_type 'three-circle goniometer'
_diffrn_measurement_method \w-scans
_diffrn_radiation_monochromator 'multilayer mirrors'
_diffrn_radiation_source 'microfocus rotating anode'
_diffrn_radiation_type CuK\a
_diffrn_radiation_wavelength 1.54178
_diffrn_reflns_av_R_equivalents 0.0314
_diffrn_reflns_av_sigmaI/netI 0.0308
_diffrn_reflns_limit_h_max 9
_diffrn_reflns_limit_h_min -9
_diffrn_reflns_limit_k_max 5
_diffrn_reflns_limit_k_min -5
_diffrn_reflns_limit_l_max 22
_diffrn_reflns_limit_l_min -22
_diffrn_reflns_number 5538
_diffrn_reflns_theta_full 66.57
_diffrn_reflns_theta_max 66.57
_diffrn_reflns_theta_min 4.61
_exptl_absorpt_coefficient_mu 0.980
_exptl_absorpt_correction_T_max 0.9712
_exptl_absorpt_correction_T_min 0.9257
_exptl_absorpt_correction_type multi-scan
_exptl_absorpt_process_details 'SADABS (Sheldrick, 2010)'
_exptl_crystal_colour colourless
_exptl_crystal_density_diffrn 1.479
_exptl_crystal_density_method 'not measured'
_exptl_crystal_description block
_exptl_crystal_F_000 376
_exptl_crystal_size_max 0.08
_exptl_crystal_size_mid 0.04
_exptl_crystal_size_min 0.03
_refine_diff_density_max 0.346
_refine_diff_density_min -0.455
_refine_diff_density_rms 0.135
_refine_ls_extinction_coef 0.067(4)
_refine_ls_extinction_expression Fc^*^=kFc[1+0.001xFc^2^\l^3^/sin(2\q)]^-1/4^
_refine_ls_extinction_method SHELXL
_refine_ls_goodness_of_fit_ref 1.200
_refine_ls_hydrogen_treatment riding
_refine_ls_matrix_type full
_refine_ls_number_parameters 120
_refine_ls_number_reflns 1409
_refine_ls_number_restraints 0
_refine_ls_restrained_S_all 1.200
_refine_ls_R_factor_all 0.0510
_refine_ls_R_factor_gt 0.0465
_refine_ls_shift/su_max 0.007
_refine_ls_shift/su_mean 0.003
_refine_ls_structure_factor_coef Fsqd
_refine_ls_weighting_details 'calc w=1/[\s^2^(Fo^2^)+(0.0625P)^2^+0.1694P] where P=(Fo^2^+2Fc^2^)/3'
_refine_ls_weighting_scheme calc
_refine_ls_wR_factor_gt 0.1055
_refine_ls_wR_factor_ref 0.1093
_reflns_number_gt 1262
_reflns_number_total 1409
_reflns_threshold_expression >2sigma(I)
_cod_data_source_file c4ce00265b2.cif
_cod_data_source_block STC23a
_cod_depositor_comments 'Adding full bibliography for 7214357--7214365.cif.'
_cod_original_sg_symbol_H-M P21/n
_cod_database_code 7214359
_chemical_source_common EtOH

loop_
_symmetry_equiv_pos_as_xyz
'x, y, z'
'-x+1/2, y+1/2, -z+1/2'
'-x, -y, -z'
'x-1/2, -y-1/2, z-1/2'

loop_
_atom_site_label
_atom_site_type_symbol
_atom_site_fract_x
_atom_site_fract_y
_atom_site_fract_z
_atom_site_U_iso_or_equiv
_atom_site_adp_type
_atom_site_occupancy
_atom_site_symmetry_multiplicity
_atom_site_calc_flag
_atom_site_refinement_flags
N1 N 0.89511(14) 0.3176(2) 0.11546(6) 0.0176(3) Uani 1 1 d .
C2 C 0.81568(18) 0.1135(3) 0.14390(8) 0.0189(4) Uani 1 1 d .
H2 H 0.7220 0.0541 0.1215 0.023 Uiso 1 1 calc R
C3 C 0.86313(17) -0.0165(3) 0.20461(7) 0.0186(4) Uani 1 1 d .
H3 H 0.8035 -0.1623 0.2226 0.022 Uiso 1 1 calc R
C4 C 0.99800(17) 0.0691(3) 0.23840(8) 0.0190(4) Uani 1 1 d .
H4 H 1.0317 -0.0139 0.2805 0.023 Uiso 1 1 calc R
C5 C 1.08321(17) 0.2797(3) 0.20933(7) 0.0175(4) Uani 1 1 d .
H5 H 1.1770 0.3431 0.2309 0.021 Uiso 1 1 calc R
C6 C 1.02835(17) 0.3949(3) 0.14818(7) 0.0155(4) Uani 1 1 d .
C7 C 1.12003(16) 0.6168(3) 0.11402(7) 0.0156(4) Uani 1 1 d .
O8 O 1.25044(11) 0.6847(2) 0.13881(5) 0.0187(3) Uani 1 1 d .
N9 N 1.05656(14) 0.7269(2) 0.05788(6) 0.0179(3) Uani 1 1 d .
H9A H 1.1067 0.8559 0.0357 0.021 Uiso 1 1 calc R
H9B H 0.9642 0.6712 0.0427 0.021 Uiso 1 1 calc R
C11 C 1.50656(17) 1.4285(3) 0.02901(8) 0.0178(4) Uani 1 1 d .
H11 H 1.5929 1.4608 0.0595 0.021 Uiso 1 1 calc R
C12 C 1.38874(17) 1.2181(3) 0.04735(7) 0.0166(4) Uani 1 1 d .
O13 O 1.27113(12) 1.1721(2) 0.01268(5) 0.0207(3) Uani 1 1 d .
O14 O 1.42737(12) 1.0864(2) 0.10450(5) 0.0206(3) Uani 1 1 d .
H14 H 1.3609 0.9647 0.1119 0.031 Uiso 1 1 calc R

loop_
_atom_site_aniso_label
_atom_site_aniso_U_11
_atom_site_aniso_U_22
_atom_site_aniso_U_33
_atom_site_aniso_U_23
_atom_site_aniso_U_13
_atom_site_aniso_U_12
N1 0.0157(7) 0.0195(7) 0.0177(6) -0.0008(5) -0.0012(5) -0.0003(5)
C2 0.0150(7) 0.0204(8) 0.0214(8) -0.0025(6) -0.0004(6) -0.0021(6)
C3 0.0174(8) 0.0172(7) 0.0213(8) -0.0003(6) 0.0045(6) -0.0005(6)
C4 0.0197(8) 0.0204(8) 0.0170(7) 0.0025(6) 0.0007(6) 0.0032(6)
C5 0.0146(8) 0.0203(8) 0.0177(7) -0.0003(5) -0.0022(6) 0.0000(5)
C6 0.0146(7) 0.0152(7) 0.0166(7) -0.0021(5) 0.0008(5) 0.0016(5)
C7 0.0158(8) 0.0156(7) 0.0153(7) -0.0031(5) 0.0006(5) 0.0026(6)
O8 0.0161(6) 0.0204(6) 0.0196(6) 0.0023(4) -0.0029(4) -0.0027(4)
N9 0.0167(7) 0.0197(7) 0.0174(6) 0.0030(5) -0.0026(5) -0.0023(5)
C11 0.0149(8) 0.0191(8) 0.0194(7) -0.0014(6) -0.0011(6) -0.0005(6)
C12 0.0158(8) 0.0169(8) 0.0170(7) -0.0015(5) 0.0006(6) 0.0024(5)
O13 0.0189(6) 0.0222(6) 0.0210(6) 0.0028(4) -0.0040(4) -0.0047(4)
O14 0.0187(6) 0.0212(6) 0.0218(6) 0.0057(4) -0.0030(4) -0.0046(4)

loop_
_atom_type_symbol
_atom_type_description
_atom_type_scat_dispersion_real
_atom_type_scat_dispersion_imag
_atom_type_scat_source
C C 0.0181 0.0091 'International Tables Vol C Tables 4.2.6.8 and 6.1.1.4'
H H 0.0000 0.0000 'International Tables Vol C Tables 4.2.6.8 and 6.1.1.4'
N N 0.0311 0.0180 'International Tables Vol C Tables 4.2.6.8 and 6.1.1.4'
O O 0.0492 0.0322 'International Tables Vol C Tables 4.2.6.8 and 6.1.1.4'

loop_
_geom_angle_atom_site_label_1
_geom_angle_atom_site_label_2
_geom_angle_atom_site_label_3
_geom_angle
_geom_angle_site_symmetry_1
C2 N1 C6 116.77(13) .
N1 C2 C3 123.37(14) .
N1 C2 H2 118.3 .
C3 C2 H2 118.3 .
C4 C3 C2 119.17(14) .
C4 C3 H3 120.4 .
C2 C3 H3 120.4 .
C3 C4 C5 118.38(13) .
C3 C4 H4 120.8 .
C5 C4 H4 120.8 .
C6 C5 C4 118.52(13) .
C6 C5 H5 120.7 .
C4 C5 H5 120.7 .
N1 C6 C5 123.77(13) .
N1 C6 C7 116.20(13) .
C5 C6 C7 120.02(13) .
O8 C7 N9 123.83(13) .
O8 C7 C6 119.44(13) .
N9 C7 C6 116.72(13) .
C7 N9 H9A 120.0 .
C7 N9 H9B 120.0 .
H9A N9 H9B 120.0 .
C11 C11 C12 121.35(17) 3_885
C11 C11 H11 119.3 3_885
C12 C11 H11 119.3 .
O13 C12 O14 124.17(13) .
O13 C12 C11 123.48(13) .
O14 C12 C11 112.34(12) .
C12 O14 H14 109.5 .

loop_
_geom_bond_atom_site_label_1
_geom_bond_atom_site_label_2
_geom_bond_distance
_geom_bond_site_symmetry_2
N1 C2 1.336(2) .
N1 C6 1.3475(19) .
C2 C3 1.390(2) .
C2 H2 0.9500 .
C3 C4 1.381(2) .
C3 H3 0.9500 .
C4 C5 1.390(2) .
C4 H4 0.9500 .
C5 C6 1.385(2) .
C5 H5 0.9500 .
C6 C7 1.502(2) .
C7 O8 1.2494(18) .
C7 N9 1.3214(19) .
N9 H9A 0.8800 .
N9 H9B 0.8800 .
C11 C11 1.325(3) 3_885
C11 C12 1.490(2) .
C11 H11 0.9500 .
C12 O13 1.2192(18) .
C12 O14 1.3176(18) .
O14 H14 0.8400 .

loop_
_geom_hbond_atom_site_label_D
_geom_hbond_atom_site_label_H
_geom_hbond_atom_site_label_A
_geom_hbond_distance_DH
_geom_hbond_distance_HA
_geom_hbond_distance_DA
_geom_hbond_angle_DHA
_geom_hbond_site_symmetry_A
N9 H9A O13 0.88 2.15 2.9965(18) 161.4 .
N9 H9B O13 0.88 2.39 3.1291(18) 141.8 3_775
O14 H14 O8 0.84 1.76 2.5859(16) 168.5 .

loop_
_geom_torsion_atom_site_label_1
_geom_torsion_atom_site_label_2
_geom_torsion_atom_site_label_3
_geom_torsion_atom_site_label_4
_geom_torsion
_geom_torsion_site_symmetry_1
C6 N1 C2 C3 0.7(2) .
N1 C2 C3 C4 0.8(2) .
C2 C3 C4 C5 -1.3(2) .
C3 C4 C5 C6 0.4(2) .
C2 N1 C6 C5 -1.6(2) .
C2 N1 C6 C7 177.53(12) .
C4 C5 C6 N1 1.1(2) .
C4 C5 C6 C7 -178.03(13) .
N1 C6 C7 O8 -174.78(12) .
C5 C6 C7 O8 4.4(2) .
N1 C6 C7 N9 4.28(19) .
C5 C6 C7 N9 -176.55(13) .
C11 C11 C12 O13 -3.3(3) 3_885
C11 C11 C12 O14 175.88(17) 3_885
